data_7229518
loop_
_publ_author_name
'Pearce, Nicholas'
'Davies, E. Stephen'
'Horvath, Raphael'
'Pfeiffer, Constance R.'
'Sun, Xue-Zhong'
'Lewis, William'
'McMaster, Jonathan'
'George, Michael W.'
'Champness, Neil R.'

_publ_section_title
;
 Thionated naphthalene diimides: tuneable chromophores for applications in
 photoactive dyads.
;
_journal_issue 2
_journal_name_full 'Physical chemistry chemical physics : PCCP'
_journal_page_first 752
_journal_page_last 764
_journal_paper_doi 10.1039/c7cp06952a
_journal_volume 20
_journal_year 2018
_chemical_absolute_configuration ad
_chemical_formula_moiety 'C40 H33 N3 O S4'
_chemical_formula_sum 'C40 H33 N3 O S4'
_chemical_formula_weight 699.93
_space_group_crystal_system monoclinic
_space_group_IT_number 7
_space_group_name_Hall 'P -2yc'
_space_group_name_H-M_alt 'P 1 c 1'
_symmetry_space_group_name_Hall 'P -2yc'
_symmetry_space_group_name_H-M 'P 1 c 1'
_atom_sites_solution_hydrogens geom
_atom_sites_solution_primary direct
_atom_sites_solution_secondary difmap
_audit_creation_date 2015-11-05
_audit_creation_method
;
Olex2 1.2
(compiled 2015.09.30 svn.r3233 for OlexSys, GUI svn.r5103)
;
_audit_update_record
;
2016-08-25 deposited with the CCDC.
2017-11-06 downloaded from the CCDC.
;
_cell_angle_alpha 90
_cell_angle_beta 93.320(3)
_cell_angle_gamma 90
_cell_formula_units_Z 4
_cell_length_a 27.4330(9)
_cell_length_b 14.3097(4)
_cell_length_c 8.5187(3)
_cell_measurement_reflns_used 8401
_cell_measurement_temperature 150(2)
_cell_measurement_theta_max 31.5550
_cell_measurement_theta_min 2.5410
_cell_volume 3338.47(19)
_computing_cell_refinement
;
CrysAlisPro, Agilent Technologies,
Version 1.171.37.35 (release 13-08-2014 CrysAlis171 .NET)
(compiled Aug 13 2014,18:06:01)
;
_computing_data_collection
;
CrysAlisPro, Agilent Technologies,
Version 1.171.37.35 (release 13-08-2014 CrysAlis171 .NET)
(compiled Aug 13 2014,18:06:01)
;
_computing_data_reduction
;
CrysAlisPro, Agilent Technologies,
Version 1.171.37.35 (release 13-08-2014 CrysAlis171 .NET)
(compiled Aug 13 2014,18:06:01)
;
_computing_molecular_graphics 'Olex2 (Dolomanov et al., 2009)'
_computing_publication_material 'Olex2 (Dolomanov et al., 2009)'
_computing_structure_refinement 'ShelXL (Sheldrick, 2015)'
_computing_structure_solution 'ShelXT (Sheldrick, 2015)'
_diffrn_ambient_environment 'N2 gas'
_diffrn_ambient_temperature 150(2)
_diffrn_crystal_treatment 'flash frozen in gaseous N2'
_diffrn_detector 'CCD area detector'
_diffrn_detector_area_resol_mean 0.0350
_diffrn_detector_type 'Rigaku Saturn724+'
_diffrn_measured_fraction_theta_full 0.927
_diffrn_measured_fraction_theta_max 0.927
_diffrn_measurement_details
;
#__ type_ start__ end____ width___ exp.time_
  1 omega  -72.00  116.00   1.0000    1.0000
omega____ theta____ kappa____ phi______ frames
    -       30.0000   10.0000    0.0000 188

#__ type_ start__ end____ width___ exp.time_
  2 omega   -5.00   62.00   1.0000    1.0000
omega____ theta____ kappa____ phi______ frames
    -       30.0000  -50.0000  240.0000 67
;
_diffrn_measurement_device 'CrystalLogic Kappa (4 circle)'
_diffrn_measurement_device_type 'Kappa Rigaku Saturn724+'
_diffrn_measurement_method 'omega rotation'
_diffrn_measurement_specimen_support 'MiTeGen micromount'
_diffrn_orient_matrix_UB_11 -0.0240284000
_diffrn_orient_matrix_UB_12 0.0130460000
_diffrn_orient_matrix_UB_13 0.0063735000
_diffrn_orient_matrix_UB_21 -0.0075599000
_diffrn_orient_matrix_UB_22 -0.0429010000
_diffrn_orient_matrix_UB_23 -0.0294529000
_diffrn_orient_matrix_UB_31 0.0006370000
_diffrn_orient_matrix_UB_32 -0.0179462000
_diffrn_orient_matrix_UB_33 0.0752724000
_diffrn_radiation_collimation '0.3 x 1.5 Double Pinhole'
_diffrn_radiation_monochromator Synchrotron
_diffrn_radiation_probe x-ray
_diffrn_radiation_wavelength 0.6889
_diffrn_reflns_av_R_equivalents 0.0314
_diffrn_reflns_av_unetI/netI 0.0376
_diffrn_reflns_Laue_measured_fraction_full 0.927
_diffrn_reflns_Laue_measured_fraction_max 0.927
_diffrn_reflns_limit_h_max 32
_diffrn_reflns_limit_h_min -32
_diffrn_reflns_limit_k_max 16
_diffrn_reflns_limit_k_min -17
_diffrn_reflns_limit_l_max 10
_diffrn_reflns_limit_l_min -9
_diffrn_reflns_number 11575
_diffrn_reflns_point_group_measured_fraction_full 0.809
_diffrn_reflns_point_group_measured_fraction_max 0.809
_diffrn_reflns_theta_full 24.207
_diffrn_reflns_theta_max 24.207
_diffrn_reflns_theta_min 2.565
_diffrn_source Synchrotron
_diffrn_source_type 'Undulator, I19, DLS, RAL'
_exptl_absorpt_coefficient_mu 0.299
_exptl_absorpt_correction_T_max 1.00000
_exptl_absorpt_correction_T_min 0.73999
_exptl_absorpt_correction_type multi-scan
_exptl_absorpt_process_details
;
CrysAlisPro, Agilent Technologies,
Version 1.171.37.35 (release 13-08-2014 CrysAlis171 .NET)
(compiled Aug 13 2014,18:06:01)
Empirical absorption correction using spherical harmonics,
 implemented in SCALE3 ABSPACK scaling algorithm.
;
_exptl_crystal_colour 'clear red'
_exptl_crystal_colour_lustre clear
_exptl_crystal_colour_primary red
_exptl_crystal_density_diffrn 1.393
_exptl_crystal_description plate
_exptl_crystal_F_000 1464
_exptl_crystal_preparation
'Synthesised by the reaction of (a-aminophenyl)-10H-phenothiazine with N-(octyl)naphthalene-1,8-imide-3,4-anhydride in molten imidazole.'
_exptl_crystal_recrystallization_method
'Crystallised by vapour diffusion of hexane into a chloroform solution of compound'
_exptl_crystal_size_max 0.150
_exptl_crystal_size_mid 0.05
_exptl_crystal_size_min 0.01
_refine_diff_density_max 0.249
_refine_diff_density_min -0.207
_refine_diff_density_rms 0.036
_refine_ls_abs_structure_details
;
 Flack x determined using 3621 quotients [(I+)-(I-)]/[(I+)+(I-)]
 (Parsons, Flack and Wagner, Acta Cryst. B69 (2013) 249-259).
;
_refine_ls_abs_structure_Flack 0.36(4)
_refine_ls_extinction_method none
_refine_ls_goodness_of_fit_ref 1.031
_refine_ls_hydrogen_treatment constr
_refine_ls_matrix_type full
_refine_ls_number_parameters 867
_refine_ls_number_reflns 9537
_refine_ls_number_restraints 2
_refine_ls_restrained_S_all 1.031
_refine_ls_R_factor_all 0.0388
_refine_ls_R_factor_gt 0.0357
_refine_ls_shift/su_max 0.000
_refine_ls_shift/su_mean 0.000
_refine_ls_structure_factor_coef Fsqd
_refine_ls_weighting_details 'w=1/[\s^2^(Fo^2^)+(0.0526P)^2^+1.1280P] where P=(Fo^2^+2Fc^2^)/3'
_refine_ls_weighting_scheme calc
_refine_ls_wR_factor_gt 0.0921
_refine_ls_wR_factor_ref 0.0940
_reflns_Friedel_coverage 0.742
_reflns_Friedel_fraction_full 0.690
_reflns_Friedel_fraction_max 0.690
_reflns_number_gt 9050
_reflns_number_total 9537
_reflns_threshold_expression 'I > 2\s(I)'
_cod_data_source_file c7cp06952a2.cif
_cod_data_source_block ntnmph
_cod_depositor_comments 'Adding full bibliography for 7229515--7229521.cif.'
_cod_original_cell_volume 3338.45(19)
_cod_database_code 7229518
_nottingham_internal_coll_name NTNMPH
_nottingham_internal_coll_number 14645
_nottingham_internal_coll_client NMP/NRC
_nottingham_internal_coll_type custom
_nottingham_internal_coll_frame_method 'omega scans'
_nottingham_internal_coll_frame_time 1.0000
_nottingham_internal_coll_frame_width 1.0000
_nottingham_internal_coll_user pczajb
_nottingham_internal_coll_date 19/4/2015
_nottingham_internal_coll_location DLS
_nottingham_internal_coll_instrument 'EH1, I19, DLS'
_nottingham_internal_process_date 22/4/2015
_nottingham_internal_process_user pcxnp7
_nottingham_internal_solution_date 22/4/2015
_nottingham_internal_solution_user pcxnp7
_nottingham_internal_refinement_date 5/11/2015
_nottingham_internal_refinement_user pczcrp/pcxnp7
_nottingham_internal_self_archive_date 6/11/2015
_nottingham_internal_self_validation_date 6/11/2015
_nottingham_internal_self_validation_user pczcrp
_shelx_shelxl_version_number 2014/7
_chemical_oxdiff_formula 'C40 H33 N3 O1 S4'
_shelx_space_group_comment
;
The symmetry employed for this shelxl refinement is uniquely defined
by the following loop, which should always be used as a source of
symmetry information in preference to the above space-group names.
They are only intended as comments.
;
_olex2_refinement_description
;
1. Fixed Uiso
 At 1.2 times of:
  All C(H) groups, All C(H,H) groups
 At 1.5 times of:
  All C(H,H,H) groups
2.a Secondary CH2 refined with riding coordinates:
 C41A(H41a,H41b), C42A(H42a,H42b), C43A(H43a,H43b), C44A(H44a,H44b), C45A(H45a,
 H45b), C46A(H46a,H46b), C47A(H47a,H47b), C41B(H41c,H41d), C42B(H42c,H42d),
 C43B(H43c,H43d), C44B(H44c,H44d), C45B(H45c,H45d), C46B(H46c,H46d), C47B(H47c,
 H47d)
2.b Aromatic/amide H refined with riding coordinates:
 C2A(H2A), C3A(H3A), C6A(H6A), C7A(H7A), C22A(H22A), C23A(H23A), C25A(H25A),
 C26A(H26A), C29A(H29A), C30A(H30A), C31A(H31A), C32A(H32A), C36A(H36A),
 C37A(H37A), C38A(H38A), C39A(H39A), C2B(H2B), C3B(H3B), C6B(H6B), C7B(H7B),
 C22B(H22B), C23B(H23B), C25B(H25B), C26B(H26B), C29B(H29B), C30B(H30B),
 C31B(H31B), C32B(H32B), C36B(H36B), C37B(H37B), C38B(H38B), C39B(H39B)
2.c Idealised Me refined as rotating group:
 C48A(H48a,H48b,H48c), C48B(H48d,H48e,H48f)
;
_olex2_exptl_crystal_mounting_method 'in fomblin film on a micromount'
_olex2_submission_special_instructions 'No special instructions were received'

loop_
_space_group_symop_operation_xyz
'x, y, z'
'x, -y, z+1/2'

loop_
_atom_site_label
_atom_site_type_symbol
_atom_site_fract_x
_atom_site_fract_y
_atom_site_fract_z
_atom_site_U_iso_or_equiv
_atom_site_adp_type
_atom_site_occupancy
_atom_site_site_symmetry_order
_atom_site_calc_flag
_atom_site_refinement_flags_posn
C1A C 0.54577(17) 0.8888(2) 0.5837(5) 0.0195(9) Uani 1 1 d .
C2A C 0.51350(14) 0.9038(3) 0.4562(4) 0.0223(8) Uani 1 1 d .
H2A H 0.5258 0.9146 0.3558 0.027 Uiso 1 1 calc R
C3A C 0.46310(15) 0.9035(3) 0.4714(5) 0.0223(8) Uani 1 1 d .
H3A H 0.4416 0.9130 0.3815 0.027 Uiso 1 1 calc R
C4A C 0.44442(17) 0.8893(2) 0.6162(5) 0.0190(9) Uani 1 1 d .
C5A C 0.45686(18) 0.8655(2) 0.9015(5) 0.0191(9) Uani 1 1 d .
C6A C 0.48945(15) 0.8500(3) 1.0300(5) 0.0217(8) Uani 1 1 d .
H6A H 0.4771 0.8405 1.1307 0.026 Uiso 1 1 calc R
C7A C 0.53991(15) 0.8480(3) 1.0152(5) 0.0203(8) Uani 1 1 d .
H7A H 0.5612 0.8372 1.1053 0.024 Uiso 1 1 calc R
C8A C 0.55935(18) 0.8615(2) 0.8687(5) 0.0177(9) Uani 1 1 d .
C9A C 0.52778(19) 0.8761(2) 0.7359(6) 0.0174(10) Uani 1 1 d .
C10A C 0.47610(19) 0.8776(2) 0.7512(6) 0.0188(10) Uani 1 1 d .
C11A C 0.59935(17) 0.8821(2) 0.5657(5) 0.0191(9) Uani 1 1 d .
S12A S 0.62194(4) 0.88682(7) 0.39023(12) 0.0256(3) Uani 1 1 d .
N13A N 0.62906(16) 0.8695(2) 0.7018(5) 0.0187(8) Uani 1 1 d .
C14A C 0.61317(18) 0.8609(2) 0.8535(6) 0.0183(10) Uani 1 1 d .
S15A S 0.65222(4) 0.84851(7) 1.00560(12) 0.0236(2) Uani 1 1 d .
C16A C 0.39103(18) 0.8842(2) 0.6295(6) 0.0204(10) Uani 1 1 d .
O17A O 0.36185(12) 0.89007(18) 0.5143(4) 0.0229(7) Uani 1 1 d .
N18A N 0.37381(16) 0.8716(2) 0.7806(5) 0.0222(9) Uani 1 1 d .
C19A C 0.40389(19) 0.8701(2) 0.9180(6) 0.0213(10) Uani 1 1 d .
S20A S 0.38078(4) 0.87282(7) 1.09279(13) 0.0254(3) Uani 1 1 d .
C21A C 0.68118(18) 0.8615(3) 0.6815(5) 0.0199(9) Uani 1 1 d .
C22A C 0.70234(15) 0.7734(3) 0.6775(5) 0.0209(8) Uani 1 1 d .
H22A H 0.6841 0.7193 0.7014 0.025 Uiso 1 1 calc R
C23A C 0.75059(15) 0.7657(2) 0.6379(5) 0.0221(8) Uani 1 1 d .
H23A H 0.7656 0.7060 0.6360 0.026 Uiso 1 1 calc R
C24A C 0.77706(16) 0.8452(3) 0.6011(5) 0.0214(8) Uani 1 1 d .
C25A C 0.75602(15) 0.9334(3) 0.6124(5) 0.0238(9) Uani 1 1 d .
H25A H 0.7744 0.9877 0.5910 0.029 Uiso 1 1 calc R
C26A C 0.70830(15) 0.9415(2) 0.6548(5) 0.0221(8) Uani 1 1 d .
H26A H 0.6941 1.0015 0.6656 0.026 Uiso 1 1 calc R
N27A N 0.82475(12) 0.8314(2) 0.5426(4) 0.0208(7) Uani 1 1 d .
C28A C 0.82589(15) 0.8165(2) 0.3777(4) 0.0202(8) Uani 1 1 d .
C29A C 0.78544(16) 0.8325(2) 0.2750(5) 0.0247(9) Uani 1 1 d .
H29A H 0.7562 0.8560 0.3149 0.030 Uiso 1 1 calc R
C30A C 0.78715(16) 0.8145(3) 0.1143(5) 0.0267(9) Uani 1 1 d .
H30A H 0.7589 0.8241 0.0463 0.032 Uiso 1 1 calc R
C31A C 0.82981(17) 0.7828(3) 0.0540(5) 0.0289(9) Uani 1 1 d .
H31A H 0.8310 0.7711 -0.0555 0.035 Uiso 1 1 calc R
C32A C 0.87088(17) 0.7682(3) 0.1532(5) 0.0288(9) Uani 1 1 d .
H32A H 0.9004 0.7479 0.1112 0.035 Uiso 1 1 calc R
C33A C 0.86896(16) 0.7830(3) 0.3140(5) 0.0238(9) Uani 1 1 d .
S34A S 0.91921(4) 0.75103(7) 0.44155(13) 0.0291(2) Uani 1 1 d .
C35A C 0.91361(16) 0.8366(3) 0.5897(5) 0.0235(8) Uani 1 1 d .
C36A C 0.9554(2) 0.8697(3) 0.6708(6) 0.0290(11) Uani 1 1 d .
H36A H 0.9867 0.8526 0.6377 0.035 Uiso 1 1 calc R
C37A C 0.95165(17) 0.9279(3) 0.8006(5) 0.0326(10) Uani 1 1 d .
H37A H 0.9802 0.9488 0.8587 0.039 Uiso 1 1 calc R
C38A C 0.90614(17) 0.9548(3) 0.8440(6) 0.0318(10) Uani 1 1 d .
H38A H 0.9034 0.9942 0.9327 0.038 Uiso 1 1 calc R
C39A C 0.86418(16) 0.9248(3) 0.7592(5) 0.0267(9) Uani 1 1 d .
H39A H 0.8332 0.9455 0.7893 0.032 Uiso 1 1 calc R
C40A C 0.86680(17) 0.8652(2) 0.6310(6) 0.0212(10) Uani 1 1 d .
C41A C 0.32026(18) 0.8585(3) 0.7848(6) 0.0235(10) Uani 1 1 d .
H41A H 0.3133 0.8234 0.8811 0.028 Uiso 1 1 calc R
H41B H 0.3087 0.8202 0.6932 0.028 Uiso 1 1 calc R
C42A C 0.29136(15) 0.9505(3) 0.7823(5) 0.0239(9) Uani 1 1 d .
H42A H 0.2976 0.9841 0.8830 0.029 Uiso 1 1 calc R
H42B H 0.3019 0.9910 0.6963 0.029 Uiso 1 1 calc R
C43A C 0.23674(15) 0.9285(3) 0.7570(5) 0.0253(9) Uani 1 1 d .
H43A H 0.2314 0.8932 0.6576 0.030 Uiso 1 1 calc R
H43B H 0.2270 0.8876 0.8436 0.030 Uiso 1 1 calc R
C44A C 0.20389(15) 1.0143(3) 0.7502(5) 0.0250(9) Uani 1 1 d .
H44A H 0.2151 1.0578 0.6693 0.030 Uiso 1 1 calc R
H44B H 0.2069 1.0469 0.8529 0.030 Uiso 1 1 calc R
C45A C 0.15021(16) 0.9899(3) 0.7116(5) 0.0290(9) Uani 1 1 d .
H45A H 0.1474 0.9586 0.6078 0.035 Uiso 1 1 calc R
H45B H 0.1395 0.9448 0.7908 0.035 Uiso 1 1 calc R
C46A C 0.11592(16) 1.0739(3) 0.7078(5) 0.0287(9) Uani 1 1 d .
H46A H 0.1270 1.1198 0.6306 0.034 Uiso 1 1 calc R
H46B H 0.1179 1.1042 0.8125 0.034 Uiso 1 1 calc R
C47A C 0.06281(17) 1.0483(3) 0.6647(6) 0.0376(11) Uani 1 1 d .
H47A H 0.0604 1.0236 0.5560 0.045 Uiso 1 1 calc R
H47B H 0.0528 0.9979 0.7356 0.045 Uiso 1 1 calc R
C48A C 0.0276(2) 1.1297(3) 0.6756(8) 0.0440(14) Uani 1 1 d .
H48A H 0.0392 1.1826 0.6149 0.066 Uiso 1 1 calc GR
H48B H 0.0258 1.1482 0.7859 0.066 Uiso 1 1 calc GR
H48C H -0.0048 1.1108 0.6331 0.066 Uiso 1 1 calc GR
C1B C 0.45594(18) 0.6418(2) 0.4233(5) 0.0211(9) Uani 1 1 d .
C2B C 0.48907(15) 0.6534(3) 0.5503(5) 0.0237(8) Uani 1 1 d .
H2B H 0.4774 0.6639 0.6516 0.028 Uiso 1 1 calc R
C3B C 0.53972(16) 0.6501(3) 0.5328(5) 0.0254(9) Uani 1 1 d .
H3B H 0.5619 0.6576 0.6218 0.030 Uiso 1 1 calc R
C4B C 0.55708(18) 0.6358(2) 0.3852(6) 0.0233(10) Uani 1 1 d .
C5B C 0.54252(17) 0.6096(2) 0.1020(5) 0.0203(9) Uani 1 1 d .
C6B C 0.50957(14) 0.5950(3) -0.0234(5) 0.0237(8) Uani 1 1 d .
H6B H 0.5213 0.5810 -0.1235 0.028 Uiso 1 1 calc R
C7B C 0.45889(15) 0.6001(3) -0.0072(5) 0.0231(8) Uani 1 1 d .
H7B H 0.4370 0.5910 -0.0965 0.028 Uiso 1 1 calc R
C8B C 0.44065(17) 0.6183(2) 0.1374(6) 0.0201(9) Uani 1 1 d .
C9B C 0.4733(2) 0.6283(2) 0.2711(6) 0.0205(11) Uani 1 1 d .
C10B C 0.52500(19) 0.6249(2) 0.2532(6) 0.0198(10) Uani 1 1 d .
C11B C 0.40325(19) 0.6418(3) 0.4434(5) 0.0224(9) Uani 1 1 d .
S12B S 0.38067(4) 0.64332(7) 0.61972(13) 0.0276(3) Uani 1 1 d .
N13B N 0.37264(16) 0.6390(2) 0.3076(5) 0.0203(8) Uani 1 1 d .
C14B C 0.38787(19) 0.6296(2) 0.1543(6) 0.0206(10) Uani 1 1 d .
S15B S 0.34819(5) 0.63416(8) 0.00290(14) 0.0281(3) Uani 1 1 d .
C16B C 0.61090(19) 0.6320(2) 0.3689(7) 0.0258(11) Uani 1 1 d .
O17B O 0.64172(14) 0.63516(18) 0.4827(4) 0.0298(8) Uani 1 1 d .
N18B N 0.62648(17) 0.6276(2) 0.2165(5) 0.0238(9) Uani 1 1 d .
C19B C 0.59670(18) 0.6130(3) 0.0829(6) 0.0250(10) Uani 1 1 d .
S20B S 0.61850(4) 0.60245(8) -0.09131(13) 0.0284(3) Uani 1 1 d .
C21B C 0.31977(18) 0.6461(3) 0.3278(5) 0.0206(9) Uani 1 1 d .
C22B C 0.29880(15) 0.7333(3) 0.3388(4) 0.0208(8) Uani 1 1 d .
H22B H 0.3169 0.7882 0.3197 0.025 Uiso 1 1 calc R
C23B C 0.25034(15) 0.7386(2) 0.3786(5) 0.0199(8) Uani 1 1 d .
H23B H 0.2350 0.7979 0.3847 0.024 Uiso 1 1 calc R
C24B C 0.22441(16) 0.6583(3) 0.4094(5) 0.0217(8) Uani 1 1 d .
C25B C 0.24576(16) 0.5708(3) 0.3935(5) 0.0271(9) Uani 1 1 d .
H25B H 0.2278 0.5157 0.4136 0.033 Uiso 1 1 calc R
C26B C 0.29372(16) 0.5646(3) 0.3479(5) 0.0274(9) Uani 1 1 d .
H26B H 0.3082 0.5054 0.3310 0.033 Uiso 1 1 calc R
N27B N 0.17653(13) 0.6691(2) 0.4699(4) 0.0234(7) Uani 1 1 d .
C28B C 0.17569(15) 0.6841(2) 0.6344(5) 0.0223(8) Uani 1 1 d .
C29B C 0.21676(16) 0.6675(3) 0.7372(5) 0.0257(9) Uani 1 1 d .
H29B H 0.2459 0.6442 0.6967 0.031 Uiso 1 1 calc R
C30B C 0.21513(17) 0.6847(3) 0.8971(5) 0.0292(9) Uani 1 1 d .
H30B H 0.2434 0.6747 0.9646 0.035 Uiso 1 1 calc R
C31B C 0.17232(18) 0.7166(3) 0.9595(5) 0.0312(10) Uani 1 1 d .
H31B H 0.1713 0.7280 1.0691 0.037 Uiso 1 1 calc R
C32B C 0.13142(17) 0.7316(3) 0.8606(5) 0.0309(10) Uani 1 1 d .
H32B H 0.1019 0.7519 0.9030 0.037 Uiso 1 1 calc R
C33B C 0.13293(16) 0.7170(3) 0.6977(5) 0.0254(9) Uani 1 1 d .
S34B S 0.08233(4) 0.74847(7) 0.57261(14) 0.0308(3) Uani 1 1 d .
C35B C 0.08808(16) 0.6635(3) 0.4241(5) 0.0257(9) Uani 1 1 d .
C36B C 0.0466(2) 0.6300(3) 0.3431(7) 0.0321(11) Uani 1 1 d .
H36B H 0.0154 0.6471 0.3764 0.039 Uiso 1 1 calc R
C37B C 0.04989(17) 0.5718(3) 0.2139(6) 0.0349(10) Uani 1 1 d .
H37B H 0.0212 0.5496 0.1581 0.042 Uiso 1 1 calc R
C38B C 0.09586(18) 0.5466(3) 0.1675(6) 0.0347(11) Uani 1 1 d .
H38B H 0.0986 0.5089 0.0768 0.042 Uiso 1 1 calc R
C39B C 0.13768(17) 0.5760(3) 0.2522(6) 0.0302(9) Uani 1 1 d .
H39B H 0.1688 0.5556 0.2222 0.036 Uiso 1 1 calc R
C40B C 0.13449(18) 0.6355(2) 0.3819(6) 0.0235(10) Uani 1 1 d .
C41B C 0.68032(18) 0.6394(3) 0.2066(7) 0.0299(11) Uani 1 1 d .
H41C H 0.6923 0.6841 0.2888 0.036 Uiso 1 1 calc R
H41D H 0.6867 0.6669 0.1032 0.036 Uiso 1 1 calc R
C42B C 0.70928(15) 0.5485(3) 0.2268(5) 0.0262(9) Uani 1 1 d .
H42C H 0.6996 0.5151 0.3219 0.031 Uiso 1 1 calc R
H42D H 0.7023 0.5075 0.1347 0.031 Uiso 1 1 calc R
C43B C 0.76376(15) 0.5712(3) 0.2426(5) 0.0262(9) Uani 1 1 d .
H43C H 0.7702 0.6115 0.3360 0.031 Uiso 1 1 calc R
H43D H 0.7725 0.6073 0.1491 0.031 Uiso 1 1 calc R
C44B C 0.79683(15) 0.4850(3) 0.2584(5) 0.0247(9) Uani 1 1 d .
H44C H 0.7860 0.4452 0.3448 0.030 Uiso 1 1 calc R
H44D H 0.7935 0.4483 0.1599 0.030 Uiso 1 1 calc R
C45B C 0.85057(16) 0.5108(3) 0.2918(5) 0.0260(9) Uani 1 1 d .
H45C H 0.8610 0.5517 0.2061 0.031 Uiso 1 1 calc R
H45D H 0.8538 0.5471 0.3908 0.031 Uiso 1 1 calc R
C46B C 0.88477(17) 0.4269(3) 0.3060(6) 0.0303(10) Uani 1 1 d .
H46C H 0.8743 0.3857 0.3912 0.036 Uiso 1 1 calc R
H46D H 0.8820 0.3909 0.2067 0.036 Uiso 1 1 calc R
C47B C 0.93766(17) 0.4538(3) 0.3405(6) 0.0351(10) Uani 1 1 d .
H47C H 0.9408 0.4848 0.4444 0.042 Uiso 1 1 calc R
H47D H 0.9470 0.4998 0.2608 0.042 Uiso 1 1 calc R
C48B C 0.9732(2) 0.3719(3) 0.3407(8) 0.0437(14) Uani 1 1 d .
H48D H 0.9710 0.3417 0.2373 0.066 Uiso 1 1 calc GR
H48E H 0.9648 0.3267 0.4212 0.066 Uiso 1 1 calc GR
H48F H 1.0065 0.3947 0.3636 0.066 Uiso 1 1 calc GR

loop_
_atom_site_aniso_label
_atom_site_aniso_U_11
_atom_site_aniso_U_22
_atom_site_aniso_U_33
_atom_site_aniso_U_23
_atom_site_aniso_U_13
_atom_site_aniso_U_12
C1A 0.018(2) 0.0226(17) 0.018(2) -0.0019(15) 0.0012(17) 0.0014(15)
C2A 0.025(2) 0.0234(18) 0.0191(19) 0.0000(15) 0.0022(16) 0.0018(15)
C3A 0.022(2) 0.0256(18) 0.0187(19) -0.0005(15) -0.0020(16) 0.0034(17)
C4A 0.018(2) 0.0176(16) 0.022(2) 0.0001(14) 0.0000(18) 0.0009(14)
C5A 0.019(2) 0.0187(17) 0.019(2) -0.0033(14) 0.0019(18) -0.0006(14)
C6A 0.021(2) 0.0261(18) 0.0185(19) -0.0008(15) 0.0021(16) -0.0004(15)
C7A 0.0175(19) 0.0241(18) 0.0194(19) -0.0018(15) 0.0002(15) -0.0007(16)
C8A 0.018(2) 0.0189(16) 0.016(2) -0.0027(13) -0.0003(18) 0.0006(14)
C9A 0.016(3) 0.0169(17) 0.019(2) -0.0011(13) 0.002(2) -0.0006(13)
C10A 0.020(3) 0.0161(17) 0.020(2) -0.0012(13) 0.000(2) 0.0018(14)
C11A 0.016(2) 0.0188(16) 0.023(2) -0.0005(14) 0.0052(18) -0.0005(14)
S12A 0.0189(6) 0.0410(5) 0.0173(5) 0.0015(4) 0.0046(4) 0.0002(4)
N13A 0.016(2) 0.0236(16) 0.0161(19) -0.0014(11) 0.0005(16) -0.0002(12)
C14A 0.018(3) 0.0188(16) 0.019(2) -0.0042(14) 0.0036(19) 0.0014(14)
S15A 0.0168(6) 0.0340(5) 0.0198(5) -0.0030(4) -0.0018(4) 0.0034(4)
C16A 0.022(3) 0.0179(16) 0.022(2) -0.0019(14) 0.000(2) -0.0004(14)
O17A 0.0197(16) 0.0285(14) 0.0201(16) -0.0016(11) -0.0016(13) 0.0011(11)
N18A 0.014(2) 0.0229(16) 0.030(2) -0.0013(12) 0.0025(18) 0.0007(12)
C19A 0.022(2) 0.0167(17) 0.026(2) -0.0006(14) 0.002(2) -0.0026(14)
S20A 0.0198(6) 0.0348(5) 0.0221(6) 0.0011(4) 0.0052(4) 0.0001(4)
C21A 0.015(2) 0.0249(18) 0.020(2) -0.0032(14) 0.0009(18) 0.0005(14)
C22A 0.018(2) 0.0215(17) 0.023(2) 0.0008(14) 0.0041(17) -0.0026(15)
C23A 0.020(2) 0.0202(17) 0.026(2) -0.0010(15) 0.0022(17) 0.0030(14)
C24A 0.017(2) 0.0257(19) 0.022(2) -0.0019(15) 0.0002(18) 0.0005(15)
C25A 0.018(2) 0.0228(18) 0.031(2) -0.0008(16) 0.0022(18) -0.0012(15)
C26A 0.019(2) 0.0199(17) 0.027(2) -0.0002(15) 0.0017(17) 0.0030(14)
N27A 0.0125(17) 0.0252(15) 0.0249(17) -0.0033(13) 0.0030(14) -0.0013(12)
C28A 0.020(2) 0.0183(16) 0.023(2) 0.0011(14) 0.0021(16) -0.0007(14)
C29A 0.023(2) 0.0190(17) 0.032(2) 0.0032(16) 0.0058(18) -0.0006(15)
C30A 0.026(2) 0.0248(19) 0.028(2) 0.0039(15) -0.0050(18) -0.0023(16)
C31A 0.036(3) 0.027(2) 0.024(2) 0.0017(15) 0.0032(19) -0.0014(17)
C32A 0.025(2) 0.031(2) 0.031(2) 0.0004(17) 0.0060(19) 0.0017(17)
C33A 0.020(2) 0.0228(18) 0.029(2) 0.0010(16) 0.0051(18) 0.0009(15)
S34A 0.0209(6) 0.0366(5) 0.0299(6) -0.0040(4) 0.0022(4) 0.0103(4)
C35A 0.021(2) 0.0254(19) 0.025(2) 0.0029(15) 0.0062(17) 0.0032(16)
C36A 0.018(3) 0.035(2) 0.034(3) 0.0032(16) 0.002(2) -0.0006(16)
C37A 0.023(2) 0.038(2) 0.036(3) -0.0002(18) -0.004(2) -0.0058(18)
C38A 0.030(3) 0.033(2) 0.033(2) -0.0056(17) 0.000(2) -0.0024(18)
C39A 0.019(2) 0.0292(19) 0.032(2) -0.0025(16) 0.0052(19) 0.0014(16)
C40A 0.016(3) 0.0222(17) 0.026(2) 0.0042(14) 0.008(2) -0.0007(13)
C41A 0.016(3) 0.0265(18) 0.027(2) -0.0017(15) -0.0024(19) -0.0016(15)
C42A 0.018(2) 0.0234(18) 0.030(2) 0.0006(16) 0.0032(18) -0.0013(15)
C43A 0.017(2) 0.0267(18) 0.032(2) 0.0001(16) 0.0008(18) -0.0014(15)
C44A 0.020(2) 0.0243(18) 0.030(2) -0.0020(15) 0.0005(18) 0.0004(15)
C45A 0.021(2) 0.029(2) 0.037(2) -0.0055(17) 0.0031(19) 0.0018(16)
C46A 0.020(2) 0.031(2) 0.034(2) -0.0001(17) 0.0001(19) 0.0034(16)
C47A 0.021(2) 0.045(2) 0.046(3) -0.006(2) 0.001(2) 0.0036(19)
C48A 0.028(3) 0.047(3) 0.056(4) -0.008(2) -0.008(3) 0.0082(19)
C1B 0.020(2) 0.0198(17) 0.023(2) 0.0023(15) -0.0003(18) 0.0022(15)
C2B 0.022(2) 0.0266(18) 0.022(2) -0.0026(16) -0.0012(16) 0.0034(16)
C3B 0.023(2) 0.0271(19) 0.025(2) -0.0012(16) -0.0074(17) 0.0019(17)
C4B 0.019(2) 0.0199(17) 0.031(2) 0.0027(15) -0.0033(19) -0.0005(14)
C5B 0.015(2) 0.0198(17) 0.026(2) 0.0035(15) 0.0021(18) 0.0024(14)
C6B 0.020(2) 0.0272(19) 0.024(2) 0.0027(16) 0.0045(16) 0.0040(16)
C7B 0.021(2) 0.0279(18) 0.021(2) -0.0016(16) -0.0014(16) -0.0005(17)
C8B 0.014(2) 0.0176(16) 0.028(2) -0.0014(14) -0.0008(19) -0.0003(14)
C9B 0.023(3) 0.0160(17) 0.022(3) -0.0001(14) -0.001(2) -0.0009(14)
C10B 0.017(3) 0.0161(17) 0.027(3) 0.0027(14) -0.001(2) 0.0011(13)
C11B 0.023(2) 0.0213(17) 0.022(2) 0.0007(15) -0.0019(19) 0.0017(15)
S12B 0.0220(6) 0.0411(5) 0.0197(6) 0.0012(4) 0.0021(5) 0.0057(5)
N13B 0.014(2) 0.0233(15) 0.024(2) -0.0014(13) 0.0023(17) 0.0021(13)
C14B 0.019(3) 0.0174(17) 0.025(2) -0.0008(14) 0.000(2) 0.0012(14)
S15B 0.0164(6) 0.0455(6) 0.0220(6) -0.0085(4) -0.0032(4) 0.0041(4)
C16B 0.017(3) 0.0202(18) 0.040(3) -0.0002(16) -0.001(2) -0.0008(14)
O17B 0.041(2) 0.0275(14) 0.0184(16) -0.0088(11) -0.0178(15) 0.0096(12)
N18B 0.016(2) 0.0237(16) 0.032(2) 0.0069(13) -0.0033(18) -0.0021(12)
C19B 0.017(2) 0.0209(18) 0.037(3) 0.0062(16) 0.003(2) 0.0050(15)
S20B 0.0235(6) 0.0355(5) 0.0265(6) 0.0002(4) 0.0054(5) 0.0048(4)
C21B 0.015(2) 0.0268(19) 0.020(2) -0.0005(15) 0.0037(18) 0.0022(15)
C22B 0.022(2) 0.0228(17) 0.0178(19) -0.0011(14) 0.0005(17) -0.0011(15)
C23B 0.018(2) 0.0205(17) 0.0211(19) -0.0001(14) 0.0022(16) 0.0043(14)
C24B 0.015(2) 0.0257(18) 0.025(2) 0.0014(16) 0.0043(17) 0.0012(15)
C25B 0.022(2) 0.0206(18) 0.039(3) 0.0016(16) 0.0036(19) -0.0026(16)
C26B 0.024(2) 0.0180(18) 0.040(3) -0.0020(16) 0.001(2) 0.0043(15)
N27B 0.0172(18) 0.0279(16) 0.0256(18) 0.0013(13) 0.0048(14) 0.0013(13)
C28B 0.020(2) 0.0191(16) 0.028(2) 0.0040(14) 0.0031(17) -0.0007(14)
C29B 0.020(2) 0.0224(18) 0.034(2) 0.0019(16) 0.0030(18) -0.0008(15)
C30B 0.029(2) 0.0254(19) 0.033(2) 0.0058(16) -0.001(2) -0.0001(16)
C31B 0.037(3) 0.032(2) 0.025(2) 0.0041(16) 0.005(2) -0.0001(18)
C32B 0.029(3) 0.034(2) 0.031(2) 0.0011(17) 0.008(2) 0.0040(18)
C33B 0.023(2) 0.025(2) 0.028(2) 0.0025(15) 0.0015(19) 0.0015(15)
S34B 0.0226(6) 0.0374(5) 0.0323(6) -0.0037(4) 0.0021(5) 0.0101(4)
C35B 0.023(2) 0.0265(19) 0.028(2) 0.0034(16) 0.0024(18) 0.0021(16)
C36B 0.015(3) 0.041(2) 0.041(3) 0.0017(19) 0.003(2) 0.0008(16)
C37B 0.023(2) 0.040(2) 0.041(3) -0.0033(19) -0.003(2) -0.0065(18)
C38B 0.031(3) 0.034(2) 0.040(3) -0.0092(19) 0.003(2) -0.0027(18)
C39B 0.023(2) 0.032(2) 0.036(2) -0.0018(18) 0.006(2) -0.0005(16)
C40B 0.017(3) 0.0221(17) 0.031(3) 0.0038(15) 0.000(2) -0.0010(14)
C41B 0.013(2) 0.029(2) 0.048(3) 0.0077(18) 0.004(2) -0.0002(15)
C42B 0.019(2) 0.0255(19) 0.034(2) 0.0059(16) 0.0007(19) -0.0016(15)
C43B 0.018(2) 0.0268(19) 0.034(2) 0.0011(16) 0.0013(18) 0.0000(15)
C44B 0.018(2) 0.0218(17) 0.035(2) 0.0024(16) 0.0047(18) -0.0016(14)
C45B 0.016(2) 0.0266(19) 0.035(2) -0.0006(16) -0.0027(18) 0.0002(15)
C46B 0.024(2) 0.030(2) 0.037(2) 0.0013(18) 0.002(2) 0.0029(17)
C47B 0.018(2) 0.042(2) 0.045(3) -0.002(2) -0.003(2) 0.0047(18)
C48B 0.023(3) 0.049(3) 0.058(4) -0.007(2) -0.006(3) 0.0091(19)

loop_
_atom_type_symbol
_atom_type_description
_atom_type_scat_dispersion_real
_atom_type_scat_dispersion_imag
_atom_type_scat_source
C C 0.0030 0.0010 'International Tables Vol C Tables 4.2.6.8 and 6.1.1.4'
H H 0.0000 0.0000 'International Tables Vol C Tables 4.2.6.8 and 6.1.1.4'
N N 0.0060 0.0030 'International Tables Vol C Tables 4.2.6.8 and 6.1.1.4'
O O 0.0110 0.0060 'International Tables Vol C Tables 4.2.6.8 and 6.1.1.4'
S S 0.1180 0.1170 'International Tables Vol C Tables 4.2.6.8 and 6.1.1.4'

loop_
_geom_angle_atom_site_label_1
_geom_angle_atom_site_label_2
_geom_angle_atom_site_label_3
_geom_angle
C2A C1A C9A 119.8(4)
C2A C1A C11A 121.4(4)
C9A C1A C11A 118.8(4)
C1A C2A H2A 119.3
C1A C2A C3A 121.4(4)
C3A C2A H2A 119.3
C2A C3A H3A 119.8
C4A C3A C2A 120.4(4)
C4A C3A H3A 119.8
C3A C4A C10A 120.2(4)
C3A C4A C16A 119.8(4)
C10A C4A C16A 119.9(4)
C6A C5A C10A 118.2(4)
C6A C5A C19A 121.8(4)
C10A C5A C19A 120.0(4)
C5A C6A H6A 119.1
C5A C6A C7A 121.8(4)
C7A C6A H6A 119.1
C6A C7A H7A 119.7
C6A C7A C8A 120.6(4)
C8A C7A H7A 119.7
C7A C8A C9A 119.5(4)
C7A C8A C14A 120.5(4)
C9A C8A C14A 120.1(4)
C1A C9A C10A 118.5(4)
C8A C9A C1A 121.6(4)
C8A C9A C10A 119.9(4)
C4A C10A C5A 120.3(4)
C4A C10A C9A 119.6(4)
C5A C10A C9A 120.1(4)
C1A C11A S12A 121.0(4)
N13A C11A C1A 117.2(4)
N13A C11A S12A 121.8(4)
C11A N13A C14A 125.8(4)
C11A N13A C21A 116.3(4)
C14A N13A C21A 117.8(4)
C8A C14A S15A 122.5(3)
N13A C14A C8A 116.4(4)
N13A C14A S15A 121.1(4)
O17A C16A C4A 122.5(4)
O17A C16A N18A 120.0(4)
N18A C16A C4A 117.6(4)
C16A N18A C41A 115.0(4)
C19A N18A C16A 123.8(4)
C19A N18A C41A 121.2(4)
C5A C19A S20A 121.3(4)
N18A C19A C5A 117.5(4)
N18A C19A S20A 121.2(4)
C22A C21A N13A 119.3(4)
C22A C21A C26A 121.0(4)
C26A C21A N13A 119.6(3)
C21A C22A H22A 120.6
C21A C22A C23A 118.9(4)
C23A C22A H22A 120.6
C22A C23A H23A 119.8
C22A C23A C24A 120.4(3)
C24A C23A H23A 119.8
C23A C24A N27A 117.5(3)
C25A C24A C23A 120.0(4)
C25A C24A N27A 122.4(4)
C24A C25A H25A 120.1
C26A C25A C24A 119.8(4)
C26A C25A H25A 120.1
C21A C26A H26A 120.1
C25A C26A C21A 119.8(4)
C25A C26A H26A 120.1
C28A N27A C24A 115.8(3)
C28A N27A C40A 120.6(3)
C40A N27A C24A 119.6(3)
C29A C28A N27A 122.2(3)
C29A C28A C33A 117.9(4)
C33A C28A N27A 119.8(4)
C28A C29A H29A 119.5
C28A C29A C30A 121.0(4)
C30A C29A H29A 119.5
C29A C30A H30A 119.9
C31A C30A C29A 120.2(4)
C31A C30A H30A 119.9
C30A C31A H31A 120.0
C30A C31A C32A 119.9(4)
C32A C31A H31A 120.0
C31A C32A H32A 119.9
C31A C32A C33A 120.2(4)
C33A C32A H32A 119.9
C28A C33A S34A 119.5(3)
C32A C33A C28A 120.7(4)
C32A C33A S34A 119.6(3)
C33A S34A C35A 99.37(19)
C36A C35A S34A 119.1(3)
C36A C35A C40A 121.0(4)
C40A C35A S34A 119.7(3)
C35A C36A H36A 120.0
C35A C36A C37A 120.1(5)
C37A C36A H36A 120.0
C36A C37A H37A 120.3
C38A C37A C36A 119.3(4)
C38A C37A H37A 120.3
C37A C38A H38A 119.6
C37A C38A C39A 120.7(4)
C39A C38A H38A 119.6
C38A C39A H39A 119.4
C38A C39A C40A 121.2(4)
C40A C39A H39A 119.4
C35A C40A N27A 119.3(4)
C39A C40A N27A 123.1(4)
C39A C40A C35A 117.5(4)
N18A C41A H41A 108.8
N18A C41A H41B 108.8
N18A C41A C42A 113.8(3)
H41A C41A H41B 107.7
C42A C41A H41A 108.8
C42A C41A H41B 108.8
C41A C42A H42A 109.9
C41A C42A H42B 109.9
H42A C42A H42B 108.3
C43A C42A C41A 109.0(3)
C43A C42A H42A 109.9
C43A C42A H42B 109.9
C42A C43A H43A 108.7
C42A C43A H43B 108.7
H43A C43A H43B 107.6
C44A C43A C42A 114.3(3)
C44A C43A H43A 108.7
C44A C43A H43B 108.7
C43A C44A H44A 109.1
C43A C44A H44B 109.1
C43A C44A C45A 112.6(3)
H44A C44A H44B 107.8
C45A C44A H44A 109.1
C45A C44A H44B 109.1
C44A C45A H45A 108.7
C44A C45A H45B 108.7
H45A C45A H45B 107.6
C46A C45A C44A 114.1(3)
C46A C45A H45A 108.7
C46A C45A H45B 108.7
C45A C46A H46A 108.9
C45A C46A H46B 108.9
C45A C46A C47A 113.3(4)
H46A C46A H46B 107.7
C47A C46A H46A 108.9
C47A C46A H46B 108.9
C46A C47A H47A 108.8
C46A C47A H47B 108.8
H47A C47A H47B 107.7
C48A C47A C46A 113.8(4)
C48A C47A H47A 108.8
C48A C47A H47B 108.8
C47A C48A H48A 109.5
C47A C48A H48B 109.5
C47A C48A H48C 109.5
H48A C48A H48B 109.5
H48A C48A H48C 109.5
H48B C48A H48C 109.5
C2B C1B C9B 119.4(4)
C2B C1B C11B 121.1(4)
C9B C1B C11B 119.5(4)
C1B C2B H2B 119.3
C1B C2B C3B 121.4(4)
C3B C2B H2B 119.3
C2B C3B H3B 120.2
C4B C3B C2B 119.6(4)
C4B C3B H3B 120.2
C3B C4B C10B 120.9(4)
C3B C4B C16B 118.9(5)
C10B C4B C16B 120.2(5)
C6B C5B C10B 119.2(4)
C6B C5B C19B 122.0(4)
C10B C5B C19B 118.8(4)
C5B C6B H6B 119.2
C5B C6B C7B 121.6(4)
C7B C6B H6B 119.2
C6B C7B H7B 119.7
C8B C7B C6B 120.6(4)
C8B C7B H7B 119.7
C7B C8B C9B 119.4(4)
C7B C8B C14B 121.1(4)
C9B C8B C14B 119.4(4)
C1B C9B C10B 119.2(4)
C8B C9B C1B 121.1(5)
C8B C9B C10B 119.7(4)
C4B C10B C5B 121.2(4)
C4B C10B C9B 119.4(4)
C5B C10B C9B 119.4(4)
C1B C11B S12B 122.0(4)
N13B C11B C1B 117.0(4)
N13B C11B S12B 121.0(4)
C11B N13B C14B 125.5(4)
C11B N13B C21B 116.8(4)
C14B N13B C21B 117.7(4)
C8B C14B S15B 122.7(4)
N13B C14B C8B 116.7(4)
N13B C14B S15B 120.6(4)
O17B C16B C4B 123.8(5)
O17B C16B N18B 119.6(5)
N18B C16B C4B 116.6(5)
C16B N18B C41B 113.9(4)
C19B N18B C16B 125.3(4)
C19B N18B C41B 120.8(5)
C5B C19B S20B 120.6(4)
N18B C19B C5B 117.2(4)
N18B C19B S20B 122.1(4)
C22B C21B N13B 119.2(4)
C22B C21B C26B 122.3(4)
C26B C21B N13B 118.3(4)
C21B C22B H22B 120.8
C21B C22B C23B 118.3(4)
C23B C22B H22B 120.8
C22B C23B H23B 119.7
C24B C23B C22B 120.5(3)
C24B C23B H23B 119.7
C23B C24B C25B 120.3(4)
C23B C24B N27B 117.8(3)
C25B C24B N27B 121.8(4)
C24B C25B H25B 120.2
C24B C25B C26B 119.5(4)
C26B C25B H25B 120.2
C21B C26B C25B 118.8(4)
C21B C26B H26B 120.6
C25B C26B H26B 120.6
C28B N27B C24B 115.8(3)
C28B N27B C40B 120.8(3)
C40B N27B C24B 120.1(3)
C29B C28B N27B 122.1(4)
C33B C28B N27B 119.5(4)
C33B C28B C29B 118.4(4)
C28B C29B H29B 119.6
C30B C29B C28B 120.7(4)
C30B C29B H29B 119.6
C29B C30B H30B 119.7
C29B C30B C31B 120.5(4)
C31B C30B H30B 119.7
C30B C31B H31B 120.3
C32B C31B C30B 119.4(4)
C32B C31B H31B 120.3
C31B C32B H32B 119.7
C31B C32B C33B 120.7(4)
C33B C32B H32B 119.7
C28B C33B C32B 120.2(4)
C28B C33B S34B 120.1(3)
C32B C33B S34B 119.5(3)
C33B S34B C35B 99.06(19)
C36B C35B S34B 119.4(4)
C36B C35B C40B 120.4(4)
C40B C35B S34B 120.0(3)
C35B C36B H36B 119.5
C35B C36B C37B 121.0(5)
C37B C36B H36B 119.5
C36B C37B H37B 120.6
C36B C37B C38B 118.8(4)
C38B C37B H37B 120.6
C37B C38B H38B 119.6
C39B C38B C37B 120.7(4)
C39B C38B H38B 119.6
C38B C39B H39B 119.8
C38B C39B C40B 120.5(4)
C40B C39B H39B 119.8
C35B C40B N27B 119.3(4)
C35B C40B C39B 118.4(4)
C39B C40B N27B 122.4(4)
N18B C41B H41C 108.7
N18B C41B H41D 108.7
N18B C41B C42B 114.0(3)
H41C C41B H41D 107.6
C42B C41B H41C 108.7
C42B C41B H41D 108.7
C41B C42B H42C 109.8
C41B C42B H42D 109.8
H42C C42B H42D 108.3
C43B C42B C41B 109.2(3)
C43B C42B H42C 109.8
C43B C42B H42D 109.8
C42B C43B H43C 108.7
C42B C43B H43D 108.7
C42B C43B C44B 114.1(3)
H43C C43B H43D 107.6
C44B C43B H43C 108.7
C44B C43B H43D 108.7
C43B C44B H44C 109.1
C43B C44B H44D 109.1
H44C C44B H44D 107.9
C45B C44B C43B 112.4(3)
C45B C44B H44C 109.1
C45B C44B H44D 109.1
C44B C45B H45C 108.7
C44B C45B H45D 108.7
H45C C45B H45D 107.6
C46B C45B C44B 114.0(3)
C46B C45B H45C 108.7
C46B C45B H45D 108.7
C45B C46B H46C 108.9
C45B C46B H46D 108.9
H46C C46B H46D 107.7
C47B C46B C45B 113.2(3)
C47B C46B H46C 108.9
C47B C46B H46D 108.9
C46B C47B H47C 108.7
C46B C47B H47D 108.7
C46B C47B C48B 114.2(4)
H47C C47B H47D 107.6
C48B C47B H47C 108.7
C48B C47B H47D 108.7
C47B C48B H48D 109.5
C47B C48B H48E 109.5
C47B C48B H48F 109.5
H48D C48B H48E 109.5
H48D C48B H48F 109.5
H48E C48B H48F 109.5

loop_
_geom_bond_atom_site_label_1
_geom_bond_atom_site_label_2
_geom_bond_distance
C1A C2A 1.378(6)
C1A C9A 1.425(7)
C1A C11A 1.490(6)
C2A H2A 0.9500
C2A C3A 1.396(6)
C3A H3A 0.9500
C3A C4A 1.378(6)
C4A C10A 1.411(6)
C4A C16A 1.477(7)
C5A C6A 1.391(6)
C5A C10A 1.424(7)
C5A C19A 1.469(7)
C6A H6A 0.9500
C6A C7A 1.398(6)
C7A H7A 0.9500
C7A C8A 1.399(6)
C8A C9A 1.400(6)
C8A C14A 1.490(7)
C9A C10A 1.431(6)
C11A S12A 1.653(5)
C11A N13A 1.390(6)
N13A C14A 1.393(6)
N13A C21A 1.455(6)
C14A S15A 1.642(5)
C16A O17A 1.233(6)
C16A N18A 1.408(7)
N18A C19A 1.393(7)
N18A C41A 1.483(7)
C19A S20A 1.653(5)
C21A C22A 1.389(5)
C21A C26A 1.391(6)
C22A H22A 0.9500
C22A C23A 1.389(6)
C23A H23A 0.9500
C23A C24A 1.395(6)
C24A C25A 1.393(6)
C24A N27A 1.440(6)
C25A H25A 0.9500
C25A C26A 1.383(6)
C26A H26A 0.9500
N27A C28A 1.422(5)
N27A C40A 1.426(6)
C28A C29A 1.392(6)
C28A C33A 1.413(6)
C29A H29A 0.9500
C29A C30A 1.396(6)
C30A H30A 0.9500
C30A C31A 1.382(6)
C31A H31A 0.9500
C31A C32A 1.385(6)
C32A H32A 0.9500
C32A C33A 1.390(6)
C33A S34A 1.765(5)
S34A C35A 1.772(4)
C35A C36A 1.387(7)
C35A C40A 1.411(6)
C36A H36A 0.9500
C36A C37A 1.394(7)
C37A H37A 0.9500
C37A C38A 1.377(7)
C38A H38A 0.9500
C38A C39A 1.390(6)
C39A H39A 0.9500
C39A C40A 1.391(6)
C41A H41A 0.9900
C41A H41B 0.9900
C41A C42A 1.536(5)
C42A H42A 0.9900
C42A H42B 0.9900
C42A C43A 1.534(6)
C43A H43A 0.9900
C43A H43B 0.9900
C43A C44A 1.522(5)
C44A H44A 0.9900
C44A H44B 0.9900
C44A C45A 1.531(6)
C45A H45A 0.9900
C45A H45B 0.9900
C45A C46A 1.526(6)
C46A H46A 0.9900
C46A H46B 0.9900
C46A C47A 1.526(6)
C47A H47A 0.9900
C47A H47B 0.9900
C47A C48A 1.518(7)
C48A H48A 0.9800
C48A H48B 0.9800
C48A H48C 0.9800
C1B C2B 1.383(6)
C1B C9B 1.420(7)
C1B C11B 1.465(7)
C2B H2B 0.9500
C2B C3B 1.407(6)
C3B H3B 0.9500
C3B C4B 1.386(7)
C4B C10B 1.396(7)
C4B C16B 1.492(7)
C5B C6B 1.375(6)
C5B C10B 1.418(7)
C5B C19B 1.506(6)
C6B H6B 0.9500
C6B C7B 1.407(6)
C7B H7B 0.9500
C7B C8B 1.381(6)
C8B C9B 1.415(7)
C8B C14B 1.472(7)
C9B C10B 1.435(6)
C11B S12B 1.658(5)
C11B N13B 1.391(7)
N13B C14B 1.401(7)
N13B C21B 1.474(6)
C14B S15B 1.640(5)
C16B O17B 1.249(6)
C16B N18B 1.392(7)
N18B C19B 1.378(7)
N18B C41B 1.494(7)
C19B S20B 1.638(5)
C21B C22B 1.379(6)
C21B C26B 1.384(6)
C22B H22B 0.9500
C22B C23B 1.393(6)
C23B H23B 0.9500
C23B C24B 1.384(5)
C24B C25B 1.392(6)
C24B N27B 1.447(5)
C25B H25B 0.9500
C25B C26B 1.396(6)
C26B H26B 0.9500
N27B C28B 1.419(5)
N27B C40B 1.422(6)
C28B C29B 1.406(6)
C28B C33B 1.401(6)
C29B H29B 0.9500
C29B C30B 1.388(6)
C30B H30B 0.9500
C30B C31B 1.394(7)
C31B H31B 0.9500
C31B C32B 1.380(7)
C32B H32B 0.9500
C32B C33B 1.407(6)
C33B S34B 1.759(4)
S34B C35B 1.768(4)
C35B C36B 1.381(7)
C35B C40B 1.401(7)
C36B H36B 0.9500
C36B C37B 1.387(7)
C37B H37B 0.9500
C37B C38B 1.391(7)
C38B H38B 0.9500
C38B C39B 1.384(7)
C39B H39B 0.9500
C39B C40B 1.402(6)
C41B H41C 0.9900
C41B H41D 0.9900
C41B C42B 1.528(6)
C42B H42C 0.9900
C42B H42D 0.9900
C42B C43B 1.528(6)
C43B H43C 0.9900
C43B H43D 0.9900
C43B C44B 1.532(5)
C44B H44C 0.9900
C44B H44D 0.9900
C44B C45B 1.530(6)
C45B H45C 0.9900
C45B H45D 0.9900
C45B C46B 1.524(6)
C46B H46C 0.9900
C46B H46D 0.9900
C46B C47B 1.513(6)
C47B H47C 0.9900
C47B H47D 0.9900
C47B C48B 1.524(6)
C48B H48D 0.9800
C48B H48E 0.9800
C48B H48F 0.9800

loop_
_geom_torsion_atom_site_label_1
_geom_torsion_atom_site_label_2
_geom_torsion_atom_site_label_3
_geom_torsion_atom_site_label_4
_geom_torsion
C1A C2A C3A C4A 1.0(5)
C1A C9A C10A C4A 1.4(4)
C1A C9A C10A C5A -179.7(3)
C1A C11A N13A C14A 1.2(5)
C1A C11A N13A C21A 179.0(3)
C2A C1A C9A C8A -179.4(3)
C2A C1A C9A C10A 1.1(5)
C2A C1A C11A S12A -3.2(5)
C2A C1A C11A N13A 178.3(3)
C2A C3A C4A C10A 1.7(5)
C2A C3A C4A C16A -176.8(3)
C3A C4A C10A C5A 178.3(3)
C3A C4A C10A C9A -2.9(5)
C3A C4A C16A O17A 1.6(5)
C3A C4A C16A N18A -178.7(3)
C4A C16A N18A C19A 4.6(5)
C4A C16A N18A C41A -174.8(3)
C5A C6A C7A C8A -0.1(5)
C6A C5A C10A C4A 177.1(3)
C6A C5A C10A C9A -1.7(5)
C6A C5A C19A N18A -170.4(3)
C6A C5A C19A S20A 9.2(5)
C6A C7A C8A C9A -0.8(5)
C6A C7A C8A C14A 179.0(3)
C7A C8A C9A C1A -179.0(3)
C7A C8A C9A C10A 0.4(5)
C7A C8A C14A N13A 176.3(3)
C7A C8A C14A S15A -2.4(5)
C8A C9A C10A C4A -178.0(3)
C8A C9A C10A C5A 0.9(5)
C9A C1A C2A C3A -2.4(5)
C9A C1A C11A S12A 174.5(3)
C9A C1A C11A N13A -4.0(5)
C9A C8A C14A N13A -3.9(5)
C9A C8A C14A S15A 177.4(3)
C10A C4A C16A O17A -176.9(3)
C10A C4A C16A N18A 2.7(5)
C10A C5A C6A C7A 1.3(5)
C10A C5A C19A N18A 10.0(5)
C10A C5A C19A S20A -170.4(3)
C11A C1A C2A C3A 175.3(3)
C11A C1A C9A C8A 2.8(5)
C11A C1A C9A C10A -176.6(3)
C11A N13A C14A C8A 2.7(5)
C11A N13A C14A S15A -178.6(3)
C11A N13A C21A C22A -97.8(4)
C11A N13A C21A C26A 77.5(5)
S12A C11A N13A C14A -177.3(3)
S12A C11A N13A C21A 0.5(4)
N13A C21A C22A C23A 171.8(4)
N13A C21A C26A C25A -170.4(4)
C14A C8A C9A C1A 1.2(5)
C14A C8A C9A C10A -179.4(3)
C14A N13A C21A C22A 80.2(5)
C14A N13A C21A C26A -104.5(4)
C16A C4A C10A C5A -3.2(5)
C16A C4A C10A C9A 175.7(3)
C16A N18A C19A C5A -10.8(5)
C16A N18A C19A S20A 169.6(3)
C16A N18A C41A C42A -83.5(4)
O17A C16A N18A C19A -175.8(3)
O17A C16A N18A C41A 4.8(5)
N18A C41A C42A C43A 169.9(4)
C19A C5A C6A C7A -178.4(3)
C19A C5A C10A C4A -3.2(5)
C19A C5A C10A C9A 178.0(3)
C19A N18A C41A C42A 97.0(4)
C21A N13A C14A C8A -175.1(3)
C21A N13A C14A S15A 3.6(4)
C21A C22A C23A C24A -0.8(6)
C22A C21A C26A C25A 4.7(7)
C22A C23A C24A C25A 3.6(6)
C22A C23A C24A N27A -172.6(4)
C23A C24A C25A C26A -2.3(6)
C23A C24A N27A C28A 85.8(4)
C23A C24A N27A C40A -116.7(4)
C24A C25A C26A C21A -1.8(6)
C24A N27A C28A C29A 12.3(5)
C24A N27A C28A C33A -166.6(3)
C24A N27A C40A C35A 168.1(3)
C24A N27A C40A C39A -11.0(6)
C25A C24A N27A C28A -90.3(4)
C25A C24A N27A C40A 67.3(5)
C26A C21A C22A C23A -3.4(6)
N27A C24A C25A C26A 173.7(4)
N27A C28A C29A C30A -178.0(3)
N27A C28A C33A C32A -179.9(3)
N27A C28A C33A S34A 5.1(5)
C28A N27A C40A C35A -35.5(5)
C28A N27A C40A C39A 145.4(4)
C28A C29A C30A C31A -1.9(6)
C28A C33A S34A C35A -35.7(3)
C29A C28A C33A C32A 1.1(5)
C29A C28A C33A S34A -173.9(3)
C29A C30A C31A C32A 0.5(6)
C30A C31A C32A C33A 1.7(6)
C31A C32A C33A C28A -2.5(6)
C31A C32A C33A S34A 172.6(3)
C32A C33A S34A C35A 149.2(3)
C33A C28A C29A C30A 1.0(5)
C33A S34A C35A C36A -148.2(3)
C33A S34A C35A C40A 36.2(4)
S34A C35A C36A C37A -171.9(3)
S34A C35A C40A N27A -6.0(5)
S34A C35A C40A C39A 173.2(3)
C35A C36A C37A C38A -2.3(7)
C36A C35A C40A N27A 178.6(4)
C36A C35A C40A C39A -2.3(6)
C36A C37A C38A C39A -0.3(7)
C37A C38A C39A C40A 1.6(7)
C38A C39A C40A N27A 178.8(4)
C38A C39A C40A C35A -0.4(6)
C40A N27A C28A C29A -145.0(3)
C40A N27A C28A C33A 36.1(5)
C40A C35A C36A C37A 3.6(6)
C41A N18A C19A C5A 168.6(3)
C41A N18A C19A S20A -11.0(4)
C41A C42A C43A C44A -179.3(4)
C42A C43A C44A C45A 175.3(4)
C43A C44A C45A C46A 178.5(4)
C44A C45A C46A C47A 178.4(4)
C45A C46A C47A C48A 174.6(5)
C1B C2B C3B C4B 0.7(6)
C1B C9B C10B C4B -0.6(5)
C1B C9B C10B C5B 178.7(3)
C1B C11B N13B C14B 4.7(5)
C1B C11B N13B C21B -175.6(3)
C2B C1B C9B C8B -178.5(3)
C2B C1B C9B C10B 1.5(5)
C2B C1B C11B S12B -7.3(5)
C2B C1B C11B N13B 173.8(3)
C2B C3B C4B C10B 0.2(5)
C2B C3B C4B C16B -179.8(3)
C3B C4B C10B C5B -179.6(3)
C3B C4B C10B C9B -0.2(5)
C3B C4B C16B O17B 4.7(5)
C3B C4B C16B N18B -173.3(3)
C4B C16B N18B C19B -9.9(5)
C4B C16B N18B C41B 170.8(3)
C5B C6B C7B C8B -1.3(5)
C6B C5B C10B C4B 177.0(3)
C6B C5B C10B C9B -2.4(5)
C6B C5B C19B N18B -179.7(3)
C6B C5B C19B S20B 2.0(5)
C6B C7B C8B C9B -2.4(5)
C6B C7B C8B C14B 176.2(3)
C7B C8B C9B C1B -176.4(3)
C7B C8B C9B C10B 3.7(5)
C7B C8B C14B N13B 174.1(3)
C7B C8B C14B S15B -7.6(5)
C8B C9B C10B C4B 179.3(3)
C8B C9B C10B C5B -1.3(4)
C9B C1B C2B C3B -1.5(5)
C9B C1B C11B S12B 171.9(3)
C9B C1B C11B N13B -7.0(5)
C9B C8B C14B N13B -7.3(5)
C9B C8B C14B S15B 171.0(3)
C10B C4B C16B O17B -175.2(3)
C10B C4B C16B N18B 6.7(5)
C10B C5B C6B C7B 3.7(5)
C10B C5B C19B N18B 2.3(5)
C10B C5B C19B S20B -176.0(3)
C11B C1B C2B C3B 177.6(3)
C11B C1B C9B C8B 2.3(5)
C11B C1B C9B C10B -177.7(3)
C11B N13B C14B C8B 2.4(5)
C11B N13B C14B S15B -175.9(3)
C11B N13B C21B C22B 84.9(5)
C11B N13B C21B C26B -89.9(5)
S12B C11B N13B C14B -174.3(3)
S12B C11B N13B C21B 5.5(5)
N13B C21B C22B C23B -171.6(4)
N13B C21B C26B C25B 169.3(4)
C14B C8B C9B C1B 5.0(5)
C14B C8B C9B C10B -175.0(3)
C14B N13B C21B C22B -95.3(4)
C14B N13B C21B C26B 89.9(5)
C16B C4B C10B C5B 0.4(5)
C16B C4B C10B C9B 179.8(3)
C16B N18B C19B C5B 5.5(5)
C16B N18B C19B S20B -176.2(3)
C16B N18B C41B C42B 86.9(5)
O17B C16B N18B C19B 172.0(3)
O17B C16B N18B C41B -7.4(5)
N18B C41B C42B C43B -170.5(4)
C19B C5B C6B C7B -174.3(3)
C19B C5B C10B C4B -4.9(5)
C19B C5B C10B C9B 175.7(3)
C19B N18B C41B C42B -92.5(5)
C21B N13B C14B C8B -177.3(3)
C21B N13B C14B S15B 4.3(4)
C21B C22B C23B C24B 1.3(6)
C22B C21B C26B C25B -5.4(7)
C22B C23B C24B C25B -3.1(6)
C22B C23B C24B N27B 172.1(4)
C23B C24B C25B C26B 0.6(7)
C23B C24B N27B C28B -82.6(5)
C23B C24B N27B C40B 117.8(4)
C24B C25B C26B C21B 3.5(7)
C24B N27B C28B C29B -14.6(5)
C24B N27B C28B C33B 164.9(3)
C24B N27B C40B C35B -166.5(4)
C24B N27B C40B C39B 12.6(6)
C25B C24B N27B C28B 92.5(5)
C25B C24B N27B C40B -67.1(5)
C26B C21B C22B C23B 3.0(6)
N27B C24B C25B C26B -174.3(4)
N27B C28B C29B C30B 178.5(3)
N27B C28B C33B C32B 179.6(3)
N27B C28B C33B S34B -5.0(5)
C28B N27B C40B C35B 35.0(5)
C28B N27B C40B C39B -145.9(4)
C28B C29B C30B C31B 1.6(6)
C28B C33B S34B C35B 35.3(4)
C29B C28B C33B C32B -0.9(5)
C29B C28B C33B S34B 174.5(3)
C29B C30B C31B C32B -0.4(6)
C30B C31B C32B C33B -1.5(6)
C31B C32B C33B C28B 2.2(6)
C31B C32B C33B S34B -173.3(3)
C32B C33B S34B C35B -149.3(3)
C33B C28B C29B C30B -0.9(5)
C33B S34B C35B C36B 148.7(4)
C33B S34B C35B C40B -35.8(4)
S34B C35B C36B C37B 172.3(3)
S34B C35B C40B N27B 6.2(5)
S34B C35B C40B C39B -173.0(3)
C35B C36B C37B C38B 0.6(7)
C36B C35B C40B N27B -178.4(4)
C36B C35B C40B C39B 2.5(6)
C36B C37B C38B C39B 2.5(7)
C37B C38B C39B C40B -3.2(7)
C38B C39B C40B N27B -178.5(4)
C38B C39B C40B C35B 0.7(6)
C40B N27B C28B C29B 144.8(4)
C40B N27B C28B C33B -35.7(5)
C40B C35B C36B C37B -3.1(7)
C41B N18B C19B C5B -175.2(3)
C41B N18B C19B S20B 3.1(5)
C41B C42B C43B C44B -178.2(4)
C42B C43B C44B C45B -173.8(4)
C43B C44B C45B C46B -179.2(4)
C44B C45B C46B C47B -179.5(4)
C45B C46B C47B C48B -174.8(4)
